data_7228034
loop_
_publ_author_name
'Thapaliya, Ek Raj'
'Garcia-Amor\'os, Jaume'
'Nonell, Santi'
'Captain, Burjor'
'Raymo, Francisco M.'

_publ_section_title
;
 Structural Implications on the Excitation Dynamics of Fluorescent
 3H-Indolium Cations
;
_journal_name_full 'Phys. Chem. Chem. Phys.'
_journal_paper_doi 10.1039/C7CP01841J
_journal_year 2017
_chemical_formula_sum 'C26 H29 I N2 O2'
_chemical_formula_weight 528.41
_space_group_crystal_system monoclinic
_space_group_IT_number 15
_space_group_name_Hall '-C 2yc'
_space_group_name_H-M_alt 'C 1 2/c 1'
_symmetry_space_group_name_Hall '-C 2yc'
_symmetry_space_group_name_H-M 'C 1 2/c 1'
_atom_sites_solution_hydrogens geom
_audit_creation_method SHELXL-2014/7
_audit_update_record
;
2017-03-06 deposited with the CCDC.
2017-04-07 downloaded from the CCDC.
;
_cell_angle_alpha 90
_cell_angle_beta 130.2410(10)
_cell_angle_gamma 90
_cell_formula_units_Z 8
_cell_length_a 19.3336(15)
_cell_length_b 23.1519(18)
_cell_length_c 14.0857(12)
_cell_measurement_reflns_used 4010
_cell_measurement_temperature 296(2)
_cell_measurement_theta_max 22.20
_cell_measurement_theta_min 2.59
_cell_volume 4812.7(7)
_computing_cell_refinement 'SAINT+  V8.34A (Bruker, 2015)'
_computing_data_collection 'APEX2 v2.2-0 (Bruker, 2007)'
_computing_data_reduction 'SAINT+  V8.34A (Bruker, 2015)'
_computing_molecular_graphics 'XSHELL v6.3.1 (Bruker, 2004)'
_computing_publication_material 'XCIF v2014/2 (Bruker, 2014)'
_computing_structure_refinement 'SHELXL-2014/7 (Sheldrick, 2014)'
_computing_structure_solution 'SHELXS/SHELXTL V6.14 (Bruker, 2015)'
_diffrn_ambient_temperature 296(2)
_diffrn_measured_fraction_theta_full 1.000
_diffrn_measured_fraction_theta_max 1.000
_diffrn_measurement_device_type 'Bruker SMART APEX2 CCD diffractometer'
_diffrn_measurement_method 'omega scans'
_diffrn_radiation_type MoK\a
_diffrn_radiation_wavelength 0.71073
_diffrn_reflns_av_R_equivalents 0.0562
_diffrn_reflns_av_unetI/netI 0.0472
_diffrn_reflns_Laue_measured_fraction_full 1.000
_diffrn_reflns_Laue_measured_fraction_max 1.000
_diffrn_reflns_limit_h_max 24
_diffrn_reflns_limit_h_min -24
_diffrn_reflns_limit_k_max 29
_diffrn_reflns_limit_k_min -29
_diffrn_reflns_limit_l_max 17
_diffrn_reflns_limit_l_min -17
_diffrn_reflns_number 22724
_diffrn_reflns_point_group_measured_fraction_full 1.000
_diffrn_reflns_point_group_measured_fraction_max 1.000
_diffrn_reflns_theta_full 25.242
_diffrn_reflns_theta_max 26.999
_diffrn_reflns_theta_min 1.636
_exptl_absorpt_coefficient_mu 1.355
_exptl_absorpt_correction_T_max 0.7457
_exptl_absorpt_correction_T_min 0.6125
_exptl_absorpt_correction_type multi-scan
_exptl_absorpt_process_details '(SADABS 2014/5 Bruker)'
_exptl_crystal_colour red
_exptl_crystal_density_diffrn 1.459
_exptl_crystal_description plate
_exptl_crystal_F_000 2144
_exptl_crystal_size_max 0.300
_exptl_crystal_size_mid 0.180
_exptl_crystal_size_min 0.010
_refine_diff_density_max 0.594
_refine_diff_density_min -0.623
_refine_diff_density_rms 0.068
_refine_ls_extinction_method none
_refine_ls_goodness_of_fit_ref 1.010
_refine_ls_hydrogen_treatment constr
_refine_ls_matrix_type full
_refine_ls_number_parameters 286
_refine_ls_number_reflns 5258
_refine_ls_number_restraints 0
_refine_ls_restrained_S_all 1.010
_refine_ls_R_factor_all 0.0757
_refine_ls_R_factor_gt 0.0390
_refine_ls_shift/su_max 0.001
_refine_ls_shift/su_mean 0.000
_refine_ls_structure_factor_coef Fsqd
_refine_ls_weighting_details 'w=1/[\s^2^(Fo^2^)+(0.0346P)^2^+4.2451P] where P=(Fo^2^+2Fc^2^)/3'
_refine_ls_weighting_scheme calc
_refine_ls_wR_factor_gt 0.0765
_refine_ls_wR_factor_ref 0.0895
_reflns_Friedel_coverage 0.000
_reflns_number_gt 3451
_reflns_number_total 5258
_reflns_threshold_expression 'I > 2\s(I)'
_cod_data_source_file c7cp01841j2.cif
_cod_data_source_block C2c
_cod_depositor_comments
;
The following automatic conversions were performed:

'_exptl_absorpt_correction_type' value 'Multi-scan' changed to
'multi-scan' according to
/home/data/users/saulius/crontab/automatic-downloads/rss-feeds/RSC/lib/dictionaries/cif_core.dic
dictionary named 'cif_core.dic' version 2.4.2 from 2011-04-26.

Automatic conversion script
Id: cif_fix_values 4973 2017-02-22 13:04:09Z antanas 
;
_cod_database_code 7228034
_shelx_shelxl_version_number 2014/7
_shelx_space_group_comment
; 
The symmetry employed for this shelxl refinement is uniquely defined 
by the following loop, which should always be used as a source of 
symmetry information in preference to the above space-group names. 
They are only intended as comments. 
;
_shelx_estimated_absorpt_t_min 0.687
_shelx_estimated_absorpt_t_max 0.987

loop_
_space_group_symop_operation_xyz
'x, y, z'
'-x, y, -z+1/2'
'x+1/2, y+1/2, z'
'-x+1/2, y+1/2, -z+1/2'
'-x, -y, -z'
'x, -y, z-1/2'
'-x+1/2, -y+1/2, -z'
'x+1/2, -y+1/2, z-1/2'

loop_
_atom_site_label
_atom_site_type_symbol
_atom_site_fract_x
_atom_site_fract_y
_atom_site_fract_z
_atom_site_U_iso_or_equiv
_atom_site_adp_type
_atom_site_occupancy
_atom_site_site_symmetry_order
_atom_site_calc_flag
_atom_site_refinement_flags_posn
_atom_site_refinement_flags_adp
_atom_site_refinement_flags_occupancy
I1 I 0.5000 0.06332(2) 0.7500 0.05324(13) Uani 1 2 d S T P
I2 I 1.0000 0.08986(2) 0.2500 0.06965(15) Uani 1 2 d S T P
O1 O 0.65017(16) 0.20229(9) 0.3996(2) 0.0438(6) Uani 1 1 d . . .
O2 O 0.7208(2) 0.19066(11) 0.5975(2) 0.0604(7) Uani 1 1 d . . .
N1 N 0.76079(18) -0.07748(11) 0.7057(3) 0.0386(7) Uani 1 1 d . . .
N2 N 0.51981(19) 0.23921(13) -0.0170(2) 0.0451(7) Uani 1 1 d . . .
C1 C 0.8047(2) -0.09787(14) 0.8281(3) 0.0398(8) Uani 1 1 d . . .
C2 C 0.8145(2) -0.15415(15) 0.8673(4) 0.0493(9) Uani 1 1 d . . .
H2 H 0.7933 -0.1852 0.8131 0.059 Uiso 1 1 calc R U .
C3 C 0.8579(3) -0.16180(17) 0.9925(4) 0.0578(11) Uani 1 1 d . . .
H3 H 0.8662 -0.1989 1.0236 0.069 Uiso 1 1 calc R U .
C4 C 0.8886(3) -0.11534(19) 1.0703(4) 0.0573(11) Uani 1 1 d . . .
H4 H 0.9174 -0.1218 1.1536 0.069 Uiso 1 1 calc R U .
C5 C 0.8784(2) -0.05881(16) 1.0296(3) 0.0479(9) Uani 1 1 d . . .
H5 H 0.9001 -0.0277 1.0840 0.058 Uiso 1 1 calc R U .
C6 C 0.8347(2) -0.05071(14) 0.9055(3) 0.0378(8) Uani 1 1 d . . .
C7 C 0.8093(2) 0.00397(13) 0.8318(3) 0.0359(7) Uani 1 1 d . . .
C8 C 0.7482(3) 0.04118(16) 0.8411(4) 0.0496(9) Uani 1 1 d . . .
H8A H 0.7323 0.0760 0.7941 0.074 Uiso 1 1 calc R U .
H8B H 0.7799 0.0507 0.9267 0.074 Uiso 1 1 calc R U .
H8C H 0.6942 0.0201 0.8085 0.074 Uiso 1 1 calc R U .
C9 C 0.8948(2) 0.03667(16) 0.8760(3) 0.0467(9) Uani 1 1 d . . .
H9A H 0.9300 0.0126 0.8657 0.070 Uiso 1 1 calc R U .
H9B H 0.9303 0.0466 0.9622 0.070 Uiso 1 1 calc R U .
H9C H 0.8776 0.0713 0.8277 0.070 Uiso 1 1 calc R U .
C10 C 0.7591(2) -0.02022(14) 0.7018(3) 0.0378(8) Uani 1 1 d . . .
C11 C 0.7166(2) 0.01083(15) 0.5900(3) 0.0425(8) Uani 1 1 d . . .
H11 H 0.6886 -0.0098 0.5167 0.051 Uiso 1 1 calc R U .
C12 C 0.7147(2) 0.06960(15) 0.5849(3) 0.0402(8) Uani 1 1 d . . .
H12 H 0.7430 0.0889 0.6598 0.048 Uiso 1 1 calc R U .
C13 C 0.6743(2) 0.10494(14) 0.4780(3) 0.0362(8) Uani 1 1 d . . .
C14 C 0.6849(2) 0.16692(15) 0.5000(3) 0.0411(8) Uani 1 1 d . . .
C15 C 0.6081(2) 0.18111(14) 0.2825(3) 0.0350(7) Uani 1 1 d . . .
C16 C 0.5934(2) 0.12145(14) 0.2597(3) 0.0351(7) Uani 1 1 d . . .
C17 C 0.6274(2) 0.08451(14) 0.3599(3) 0.0380(8) Uani 1 1 d . . .
H17 H 0.6178 0.0450 0.3457 0.046 Uiso 1 1 calc R U .
C18 C 0.5834(2) 0.22021(15) 0.1935(3) 0.0413(8) Uani 1 1 d . . .
H18 H 0.5948 0.2593 0.2132 0.050 Uiso 1 1 calc R U .
C19 C 0.5406(2) 0.20183(15) 0.0715(3) 0.0387(8) Uani 1 1 d . . .
C20 C 0.5218(2) 0.14153(15) 0.0458(3) 0.0441(8) Uani 1 1 d . . .
H20 H 0.4913 0.1282 -0.0347 0.053 Uiso 1 1 calc R U .
C21 C 0.5477(2) 0.10346(15) 0.1366(3) 0.0422(8) Uani 1 1 d . . .
H21 H 0.5348 0.0645 0.1171 0.051 Uiso 1 1 calc R U .
C22 C 0.5488(3) 0.29945(15) 0.0112(3) 0.0506(9) Uani 1 1 d . . .
H22A H 0.5427 0.3141 0.0699 0.061 Uiso 1 1 calc R U .
H22B H 0.5098 0.3222 -0.0643 0.061 Uiso 1 1 calc R U .
C23 C 0.6453(3) 0.30623(19) 0.0649(4) 0.0689(12) Uani 1 1 d . . .
H23A H 0.6848 0.2877 0.1447 0.103 Uiso 1 1 calc R U .
H23B H 0.6600 0.3465 0.0743 0.103 Uiso 1 1 calc R U .
H23C H 0.6528 0.2888 0.0102 0.103 Uiso 1 1 calc R U .
C24 C 0.4860(2) 0.21942(17) -0.1393(3) 0.0485(9) Uani 1 1 d . . .
H24A H 0.5116 0.1817 -0.1301 0.058 Uiso 1 1 calc R U .
H24B H 0.5068 0.2458 -0.1696 0.058 Uiso 1 1 calc R U .
C25 C 0.3844(3) 0.2153(2) -0.2342(4) 0.0758(14) Uani 1 1 d . . .
H25A H 0.3625 0.1932 -0.2008 0.114 Uiso 1 1 calc R U .
H25B H 0.3671 0.1968 -0.3078 0.114 Uiso 1 1 calc R U .
H25C H 0.3588 0.2534 -0.2548 0.114 Uiso 1 1 calc R U .
C30 C 0.7280(3) -0.11670(16) 0.6028(3) 0.0563(10) Uani 1 1 d . . .
H30A H 0.6763 -0.1000 0.5261 0.084 Uiso 1 1 calc R U .
H30B H 0.7112 -0.1529 0.6160 0.084 Uiso 1 1 calc R U .
H30C H 0.7751 -0.1230 0.5987 0.084 Uiso 1 1 calc R U .

loop_
_atom_site_aniso_label
_atom_site_aniso_U_11
_atom_site_aniso_U_22
_atom_site_aniso_U_33
_atom_site_aniso_U_23
_atom_site_aniso_U_13
_atom_site_aniso_U_12
I1 0.0479(2) 0.03468(19) 0.0553(2) 0.000 0.02344(17) 0.000
I2 0.0942(3) 0.0569(3) 0.0510(2) 0.000 0.0438(2) 0.000
O1 0.0633(15) 0.0296(12) 0.0380(13) 0.0010(10) 0.0325(12) 0.0031(11)
O2 0.093(2) 0.0447(16) 0.0389(14) -0.0015(12) 0.0404(15) -0.0013(14)
N1 0.0382(15) 0.0276(15) 0.0448(16) 0.0035(12) 0.0245(14) 0.0019(11)
N2 0.0513(17) 0.0473(17) 0.0357(15) 0.0034(14) 0.0277(14) -0.0012(14)
C1 0.0344(17) 0.0327(18) 0.051(2) 0.0075(16) 0.0272(17) 0.0016(14)
C2 0.047(2) 0.0318(19) 0.069(3) 0.0058(18) 0.038(2) 0.0019(16)
C3 0.055(2) 0.045(2) 0.075(3) 0.029(2) 0.043(2) 0.0112(19)
C4 0.048(2) 0.064(3) 0.052(2) 0.022(2) 0.029(2) 0.006(2)
C5 0.046(2) 0.050(2) 0.044(2) 0.0032(17) 0.0274(17) -0.0038(17)
C6 0.0357(17) 0.0324(19) 0.0449(19) 0.0067(15) 0.0259(16) 0.0004(14)
C7 0.0365(17) 0.0277(17) 0.0442(19) 0.0028(14) 0.0264(16) 0.0000(14)
C8 0.057(2) 0.041(2) 0.062(2) 0.0041(19) 0.043(2) 0.0023(18)
C9 0.0394(19) 0.045(2) 0.049(2) 0.0054(17) 0.0254(17) -0.0052(16)
C10 0.0358(18) 0.0350(19) 0.0444(19) 0.0059(15) 0.0267(16) 0.0029(14)
C11 0.045(2) 0.040(2) 0.0401(19) 0.0015(16) 0.0266(17) 0.0010(16)
C12 0.0419(18) 0.038(2) 0.0424(19) 0.0043(15) 0.0282(16) 0.0026(15)
C13 0.0359(17) 0.0348(18) 0.0418(19) 0.0048(15) 0.0269(16) 0.0026(14)
C14 0.051(2) 0.0376(19) 0.0395(19) 0.0047(16) 0.0315(17) 0.0034(16)
C15 0.0354(17) 0.0369(19) 0.0353(18) -0.0005(14) 0.0239(15) 0.0015(14)
C16 0.0359(17) 0.0324(17) 0.0396(18) 0.0005(14) 0.0256(15) -0.0025(14)
C17 0.0400(18) 0.0311(17) 0.046(2) -0.0001(15) 0.0293(17) -0.0029(14)
C18 0.055(2) 0.0323(18) 0.043(2) 0.0009(15) 0.0346(18) -0.0009(15)
C19 0.0371(18) 0.044(2) 0.0382(18) 0.0027(16) 0.0258(16) 0.0009(15)
C20 0.047(2) 0.047(2) 0.0374(19) -0.0070(16) 0.0273(17) -0.0078(17)
C21 0.046(2) 0.0350(19) 0.046(2) -0.0083(16) 0.0300(18) -0.0092(15)
C22 0.063(2) 0.041(2) 0.044(2) 0.0096(17) 0.0329(19) 0.0044(18)
C23 0.065(3) 0.062(3) 0.069(3) -0.002(2) 0.038(2) -0.013(2)
C24 0.053(2) 0.058(2) 0.0377(19) -0.0008(17) 0.0309(18) -0.0017(18)
C25 0.057(3) 0.105(4) 0.046(2) -0.010(2) 0.024(2) 0.006(3)
C30 0.065(3) 0.041(2) 0.053(2) -0.0102(18) 0.034(2) -0.0024(18)

loop_
_atom_type_symbol
_atom_type_description
_atom_type_scat_dispersion_real
_atom_type_scat_dispersion_imag
_atom_type_scat_source
C C 0.0033 0.0016 'International Tables Vol C Tables 4.2.6.8 and 6.1.1.4'
H H 0.0000 0.0000 'International Tables Vol C Tables 4.2.6.8 and 6.1.1.4'
N N 0.0061 0.0033 'International Tables Vol C Tables 4.2.6.8 and 6.1.1.4'
I I -0.4742 1.8119 'International Tables Vol C Tables 4.2.6.8 and 6.1.1.4'
O O 0.0106 0.0060 'International Tables Vol C Tables 4.2.6.8 and 6.1.1.4'

loop_
_geom_angle_atom_site_label_1
_geom_angle_atom_site_label_2
_geom_angle_atom_site_label_3
_geom_angle
C15 O1 C14 122.6(3)
C10 N1 C1 111.2(3)
C10 N1 C30 126.6(3)
C1 N1 C30 122.2(3)
C19 N2 C22 122.0(3)
C19 N2 C24 121.7(3)
C22 N2 C24 114.8(3)
C6 C1 C2 123.6(3)
C6 C1 N1 108.2(3)
C2 C1 N1 128.2(3)
C1 C2 C3 116.3(4)
C4 C3 C2 120.7(3)
C3 C4 C5 122.5(4)
C6 C5 C4 117.3(4)
C1 C6 C5 119.7(3)
C1 C6 C7 109.7(3)
C5 C6 C7 130.5(3)
C6 C7 C10 101.0(3)
C6 C7 C8 109.8(3)
C10 C7 C8 112.4(3)
C6 C7 C9 110.4(3)
C10 C7 C9 110.7(3)
C8 C7 C9 112.0(3)
N1 C10 C11 122.4(3)
N1 C10 C7 109.8(3)
C11 C10 C7 127.8(3)
C12 C11 C10 122.9(3)
C11 C12 C13 127.4(3)
C17 C13 C12 124.6(3)
C17 C13 C14 119.5(3)
C12 C13 C14 115.8(3)
O2 C14 O1 116.2(3)
O2 C14 C13 126.5(3)
O1 C14 C13 117.4(3)
C18 C15 O1 116.9(3)
C18 C15 C16 123.1(3)
O1 C15 C16 120.0(3)
C17 C16 C15 118.5(3)
C17 C16 C21 125.0(3)
C15 C16 C21 116.5(3)
C13 C17 C16 121.8(3)
C15 C18 C19 120.3(3)
N2 C19 C18 121.6(3)
N2 C19 C20 121.2(3)
C18 C19 C20 117.2(3)
C21 C20 C19 121.2(3)
C20 C21 C16 121.7(3)
N2 C22 C23 111.8(3)
N2 C24 C25 113.6(3)

loop_
_geom_bond_atom_site_label_1
_geom_bond_atom_site_label_2
_geom_bond_distance
O1 C15 1.375(4)
O1 C14 1.377(4)
O2 C14 1.199(4)
N1 C10 1.326(4)
N1 C1 1.423(4)
N1 C30 1.463(4)
N2 C19 1.348(4)
N2 C22 1.459(4)
N2 C24 1.466(4)
C1 C6 1.378(5)
C1 C2 1.380(5)
C2 C3 1.390(5)
C3 C4 1.368(6)
C4 C5 1.391(5)
C5 C6 1.378(5)
C6 C7 1.505(4)
C7 C10 1.520(5)
C7 C8 1.536(5)
C7 C9 1.536(4)
C10 C11 1.414(4)
C11 C12 1.362(4)
C12 C13 1.424(4)
C13 C17 1.365(4)
C13 C14 1.454(5)
C15 C18 1.358(4)
C15 C16 1.405(4)
C16 C17 1.399(4)
C16 C21 1.407(5)
C18 C19 1.408(4)
C19 C20 1.429(5)
C20 C21 1.356(5)
C22 C23 1.500(5)
C24 C25 1.503(5)
